data_2002096
loop_
_publ_author_name
'Rodier, N.'
'Robert, J.-M.'
'Robert-Piessard, S.'
'Le Baut, G.'

_publ_section_title
;
 <i>N</i>-(4,6-Dim\'ethylpyrid-2-yl)-2-(3-nitroph\'enyl)ac\'etamide
;
_journal_issue 1
_journal_name_full 'Acta Crystallographica Section C'
_journal_page_first 154
_journal_page_last 156
_journal_paper_doi 10.1107/S010827019200859X
_journal_volume 49
_journal_year 1993
_chemical_formula_sum 'C15 H15 N3 O3'
_chemical_formula_weight 285.3
_symmetry_cell_setting monoclinic
_symmetry_space_group_name_Hall '-P 2ybc'
_symmetry_space_group_name_H-M 'P 1 21/c 1'
_atom_type_scat_source IntTabIV
_cell_angle_alpha 90
_cell_angle_beta 102.52(2)
_cell_angle_gamma 90
_cell_formula_units_Z 4
_cell_length_a 8.5940(10)
_cell_length_b 19.173(2)
_cell_length_c 9.340(3)
_cell_measurement_reflns_used 25
_cell_measurement_temperature 293
_cell_measurement_theta_max 28.83
_cell_measurement_theta_min 13.95
_cell_volume 1502.4(5)
_diffrn_measurement_device 'Enraf-Nonius CAD-4'
_diffrn_measurement_method \q/2\q
_diffrn_radiation_type CuK\a
_diffrn_radiation_wavelength 1.5418
_diffrn_reflns_limit_h_max 9
_diffrn_reflns_limit_h_min 0
_diffrn_reflns_limit_k_max 20
_diffrn_reflns_limit_k_min 0
_diffrn_reflns_limit_l_max 9
_diffrn_reflns_limit_l_min -10
_diffrn_reflns_number 2016
_diffrn_reflns_theta_max 60
_diffrn_standards_decay_% 1.5
_diffrn_standards_interval_time 120
_diffrn_standards_number 3
_exptl_absorpt_coefficient_mu 0.705
_exptl_absorpt_correction_type none
_exptl_crystal_colour Incolore
_exptl_crystal_density_diffrn 1.261
_exptl_crystal_description Parall\'el\'epip\`ede
_exptl_crystal_size_max 0.25
_exptl_crystal_size_mid 0.12
_exptl_crystal_size_min 0.12
_refine_diff_density_max 0.15(4)
_refine_diff_density_min -0.15(4)
_refine_ls_extinction_coef g=2.0(3)x10^-6^
_refine_ls_extinction_method 'Stout & Jensen (1968)'
_refine_ls_goodness_of_fit_obs 1.55
_refine_ls_hydrogen_treatment refxyz
_refine_ls_number_parameters 236
_refine_ls_number_reflns 1325
_refine_ls_R_factor_obs 0.045
_refine_ls_shift/esd_max 0.01
_refine_ls_structure_factor_coef F
_refine_ls_weighting_details 'w = 1/\s^2^(F)'
_refine_ls_weighting_scheme calc
_refine_ls_wR_factor_obs 0.050
_reflns_number_observed 1325
_reflns_number_total 2016
_reflns_observed_criterion I>=2\s(I)
_cod_data_source_file pa1009.cif
_cod_data_source_block pa1009_structure_1_of_1
_cod_depositor_comments
;
The following automatic conversions were performed:

'_refine_ls_weighting_scheme' value '1/\s^2^(F)' was changed to
'calc'. New tag '_refine_ls_weighting_details' was created. The value
of the new tag was set to 'w = 1/\s^2^(F)'.

Automatic conversion script
Id: cif_fix_values 3143 2015-03-26 13:38:13Z robertas 
;
_cod_original_cell_volume 1502.4(9)
_cod_database_code 2002096

loop_
_atom_site_label
_atom_site_fract_x
_atom_site_fract_y
_atom_site_fract_z
N(1) .5980(3) .10060(10) .1870(2)
C(2) .6022(3) .1320(2) .0606(3)
C(3) .6631(3) .1023(2) -.0495(3)
C(4) .7233(4) .0349(2) -.0280(4)
C(5) .7192(4) .0017(2) .1019(4)
C(6) .6563(4) .0355(2) .2061(4)
N(7) .5431(3) .20110(10) .0563(2)
C(8) .5050(3) .2440(2) -.0595(3)
C(9) .4525(3) .31660(10) -.0284(3)
C(10) .2725(3) .32190(10) -.0555(3)
C(11) .1977(3) .3258(2) .0602(3)
C(12) .0333(4) .3313(2) .0333(4)
C(13) -.0592(4) .3325(2) -.1066(4)
C(14) .0151(4) .3296(2) -.2221(4)
C(15) .1813(4) .3241(2) -.1990(4)
C(16) .7914(5) -.0001(2) -.1459(5)
C(17) .6533(6) .0029(2) .3526(4)
O(18) .5100(2) .22610(10) -.1849(2)
N(19) -.0431(3) .3379(2) .1580(4)
O(20) .0402(3) .3472(2) .2796(3)
O(21) -.1877(3) .3339(2) .1350(3)
H(3) .667(4) .126(2) -.142(3)
H(5) .766(4) -.048(2) .123(4)
H(7) .524(4) .222(2) .148(3)
H(9) .493(4) .350(2) -.096(3)
H'(9) .494(4) .327(2) .073(3)
H(11) .252(4) .327(2) .163(4)
H(13) -.184(5) .332(2) -.107(4)
H(14) -.042(5) .330(2) -.320(4)
H(15) .238(4) .324(2) -.276(4)
H(16) .847(5) .028(2) -.196(5)
H'(16) .864(5) -.036(3) -.096(4)
H"(16) .731(5) -.031(2) -.190(5)
H(17) .582(5) .026(2) .399(5)
H'(17) .603(5) -.039(2) .340(5)
H"(17) .753(5) -.013(2) .390(5)

loop_
_geom_angle_atom_site_label_1
_geom_angle_atom_site_label_2
_geom_angle_atom_site_label_3
_geom_angle
_geom_angle_publ_flag
C(2) N(1) C(6) 117.1(3) yes
N(1) C(2) C(3) 124.4(3) yes
N(1) C(2) N(7) 111.6(2) yes
C(3) C(2) N(7) 123.9(3) yes
C(2) C(3) C(4) 117.8(3) yes
C(3) C(4) C(5) 118.5(3) yes
C(3) C(4) C(16) 119.8(3) yes
C(5) C(4) C(16) 121.7(3) yes
C(4) C(5) C(16) 119.7(3) yes
N(1) C(6) C(5) 122.6(3) yes
N(1) C(6) C(17) 115.2(3) yes
C(5) C(6) C(17) 122.2(3) yes
C(2) N(7) C(8) 128.3(2) yes
N(7) C(8) C(9) 116.2(2) yes
N(7) C(8) O(18) 122.9(3) yes
C(9) C(8) O(18) 120.9(2) yes
C(8) C(9) C(10) 111.5(2) yes
C(9) C(10) C(11) 120.4(2) yes
C(9) C(10) C(15) 120.1(3) yes
C(11) C(10) C(15) 119.4(3) yes
C(10) C(11) C(12) 119.6(3) yes
C(11) C(12) C(13) 122.1(3) yes
C(11) C(12) N(19) 118.6(3) yes
C(13) C(12) N(19) 119.3(3) yes
C(12) C(13) C(14) 118.4(3) yes
C(13) C(14) C(15) 121.1(3) yes
C(10) C(15) C(14) 119.4(3) yes
C(12) N(19) O(20) 118.8(3) yes
C(12) N(19) O(21) 118.2(3) yes
O(20) N(19) O(21) 123.0(3) yes

loop_
_geom_bond_atom_site_label_1
_geom_bond_atom_site_label_2
_geom_bond_distance
_geom_bond_publ_flag
N(1) C(2) 1.333(4) yes
N(1) C(6) 1.342(4) yes
C(2) C(3) 1.375(4) yes
C(2) N(7) 1.416(4) yes
C(3) C(4) 1.391(4) yes
C(4) C(5) 1.377(5) yes
C(4) C(16) 1.512(6) yes
C(5) C(6) 1.374(5) yes
C(6) C(17) 1.510(5) yes
N(7) C(8) 1.341(3) yes
C(8) C(9) 1.511(4) yes
C(8) O(18) 1.231(3) yes
C(9) C(10) 1.515(4) yes
C(10) C(11) 1.375(5) yes
C(10) C(15) 1.399(4) yes
C(11) C(12) 1.384(4) yes
C(12) C(13) 1.375(5) yes
C(12) N(19) 1.461(5) yes
C(13) C(14) 1.369(6) yes
C(14) C(15) 1.401(5) yes
N(19) O(20) 1.217(4) yes
N(19) O(21) 1.217(4) yes
C(3) H(3) 0.99(3) yes
C(5) H(5) 1.04(4) yes
N(7) H(7) 0.99(3) yes
C(9) H(9) 1.02(3) yes
C(9) H'(9) 0.96(3) yes
C(11) H(11) 0.97(3) yes
C(13) H(13) 1.07(4) yes
C(14) H(14) 0.94(4) yes
C(15) H(15) 0.96(4) yes
C(16) H(16) 0.91(5) yes
C(16) H'(16) 0.98(4) yes
C(16) H"(16) 0.84(4) yes
C(17) H(17) 0.94(5) yes
C(17) H'(17) 0.90(5) yes
C(17) H"(17) 0.91(4) yes
